data_7104330
loop_
_publ_author_name
'Zhang, Lu'
'Kerszulis, Justin A'
'Clark, Ronald J'
'Ye, Tao'
'Zhu, Lei'

_publ_section_title
;
 Catechol boronate formation and its electrochemical oxidation.
;
_journal_issue 16
_journal_name_full 'Chemical communications (Cambridge, England)'
_journal_page_first 2151
_journal_page_last 2153
_journal_paper_doi 10.1039/b900016j
_journal_volume 34
_journal_year 2009
_chemical_formula_moiety 'C23 H22 B N O2'
_chemical_formula_sum 'C23 H22 B N O2'
_chemical_formula_weight 355.23
_chemical_name_systematic
;
?
;
_space_group_IT_number 14
_symmetry_cell_setting monoclinic
_symmetry_space_group_name_Hall '-P 2yn'
_symmetry_space_group_name_H-M 'P 1 21/n 1'
_atom_sites_solution_hydrogens geom
_atom_sites_solution_primary direct
_atom_sites_solution_secondary difmap
_audit_creation_method SHELXL-97
_cell_angle_alpha 90.00
_cell_angle_beta 98.544(2)
_cell_angle_gamma 90.00
_cell_formula_units_Z 4
_cell_length_a 9.8636(13)
_cell_length_b 12.4780(16)
_cell_length_c 15.734(2)
_cell_measurement_reflns_used 6589
_cell_measurement_temperature 153(2)
_cell_measurement_theta_max 28.57
_cell_measurement_theta_min 2.29
_cell_volume 1915.0(4)
_computing_cell_refinement 'Bruker SAINT'
_computing_data_collection 'Bruker APEX2'
_computing_data_reduction 'Bruker SAINT'
_computing_molecular_graphics 'Bruker SHELXTL'
_computing_publication_material 'Bruker SHELXTL'
_computing_structure_refinement 'SHELXL-97 (Sheldrick, 2008)'
_computing_structure_solution 'SHELXS-97 (Sheldrick, 2008)'
_diffrn_ambient_temperature 153(2)
_diffrn_measured_fraction_theta_full 0.947
_diffrn_measured_fraction_theta_max 0.947
_diffrn_measurement_device_type 'Bruker APEX-II CCD'
_diffrn_measurement_method '\f and \w scans'
_diffrn_radiation_monochromator graphite
_diffrn_radiation_source 'fine-focus sealed tube'
_diffrn_radiation_type MoK\a
_diffrn_radiation_wavelength 0.71073
_diffrn_reflns_av_R_equivalents 0.0268
_diffrn_reflns_av_sigmaI/netI 0.0232
_diffrn_reflns_limit_h_max 13
_diffrn_reflns_limit_h_min -13
_diffrn_reflns_limit_k_max 16
_diffrn_reflns_limit_k_min -17
_diffrn_reflns_limit_l_max 20
_diffrn_reflns_limit_l_min -21
_diffrn_reflns_number 22109
_diffrn_reflns_theta_full 29.01
_diffrn_reflns_theta_max 29.01
_diffrn_reflns_theta_min 2.09
_exptl_absorpt_coefficient_mu 0.077
_exptl_absorpt_correction_T_max 0.9939
_exptl_absorpt_correction_T_min 0.9302
_exptl_absorpt_correction_type empirical
_exptl_absorpt_process_details SADABS
_exptl_crystal_colour colourless
_exptl_crystal_density_diffrn 1.232
_exptl_crystal_density_method 'not measured'
_exptl_crystal_description thin
_exptl_crystal_F_000 752
_exptl_crystal_size_max 0.30
_exptl_crystal_size_mid 0.25
_exptl_crystal_size_min 0.08
_refine_diff_density_max 0.334
_refine_diff_density_min -0.192
_refine_diff_density_rms 0.038
_refine_ls_extinction_method none
_refine_ls_goodness_of_fit_ref 1.025
_refine_ls_hydrogen_treatment mixed
_refine_ls_matrix_type full
_refine_ls_number_parameters 257
_refine_ls_number_reflns 4833
_refine_ls_number_restraints 0
_refine_ls_restrained_S_all 1.025
_refine_ls_R_factor_all 0.0517
_refine_ls_R_factor_gt 0.0391
_refine_ls_shift/su_max 0.000
_refine_ls_shift/su_mean 0.000
_refine_ls_structure_factor_coef Fsqd
_refine_ls_weighting_details 'calc w=1/[\s^2^(Fo^2^)+(0.0478P)^2^+0.5218P] where P=(Fo^2^+2Fc^2^)/3'
_refine_ls_weighting_scheme calc
_refine_ls_wR_factor_gt 0.0975
_refine_ls_wR_factor_ref 0.1049
_reflns_number_gt 3868
_reflns_number_total 4833
_reflns_threshold_expression >2sigma(I)
_cod_data_source_file b900016j.txt
_cod_data_source_block zhu19
_cod_depositor_comments
;
The following automatic conversions were performed:
'_symmetry_cell_setting' value 'Monoclinic' changed to 'monoclinic'
according to '/home/saulius/struct/CIF-dictionaries/cif_core.dic'
dictionary named 'cif_core.dic' version 2.4.1 from 2010-06-29.

Automatic conversion script
Id: cif_fix_enum 1527 2010-12-29 10:47:43Z saulius 
;
_cod_original_sg_symbol_Hall -P2yn
_cod_original_sg_symbol_H-M P2(1)/n
_cod_database_code 7104330

loop_
_symmetry_equiv_pos_as_xyz
'x, y, z'
'-x+1/2, y+1/2, -z+1/2'
'-x, -y, -z'
'x-1/2, -y-1/2, z-1/2'

loop_
_atom_site_label
_atom_site_type_symbol
_atom_site_fract_x
_atom_site_fract_y
_atom_site_fract_z
_atom_site_U_iso_or_equiv
_atom_site_adp_type
_atom_site_occupancy
_atom_site_symmetry_multiplicity
_atom_site_calc_flag
_atom_site_refinement_flags
_atom_site_disorder_assembly
_atom_site_disorder_group
C1 C 0.84061(11) 0.70328(9) -0.09332(8) 0.0269(2) Uani 1 1 d . . .
H1 H 0.8581 0.7348 -0.1456 0.032 Uiso 1 1 calc R . .
C2 C 0.81746(12) 0.76720(9) -0.02740(8) 0.0306(3) Uani 1 1 d . . .
H2 H 0.8183 0.8429 -0.0338 0.037 Uiso 1 1 calc R . .
C3 C 0.79193(12) 0.72141(9) 0.05110(8) 0.0289(3) Uani 1 1 d . . .
H3 H 0.7751 0.7669 0.0968 0.035 Uiso 1 1 calc R . .
C4 C 0.79118(11) 0.61315(9) 0.06189(7) 0.0241(2) Uani 1 1 d . . .
H4 H 0.7743 0.5846 0.1153 0.029 Uiso 1 1 calc R . .
C5 C 0.81526(10) 0.54123(8) -0.00540(7) 0.0203(2) Uani 1 1 d . . .
C6 C 0.83915(10) 0.58877(9) -0.08545(7) 0.0220(2) Uani 1 1 d . . .
C7 C 0.86093(11) 0.52344(9) -0.15388(7) 0.0242(2) Uani 1 1 d . . .
H7 H 0.8772 0.5554 -0.2062 0.029 Uiso 1 1 calc R . .
C8 C 0.85940(11) 0.41195(9) -0.14723(7) 0.0231(2) Uani 1 1 d . . .
C9 C 0.87774(12) 0.34452(10) -0.21806(8) 0.0288(3) Uani 1 1 d . . .
H9 H 0.8919 0.3761 -0.2710 0.035 Uiso 1 1 calc R . .
C10 C 0.87531(12) 0.23618(10) -0.21097(8) 0.0318(3) Uani 1 1 d . . .
H10 H 0.8863 0.1927 -0.2591 0.038 Uiso 1 1 calc R . .
C11 C 0.85654(12) 0.18767(10) -0.13225(8) 0.0304(3) Uani 1 1 d . . .
H11 H 0.8555 0.1118 -0.1278 0.036 Uiso 1 1 calc R . .
C12 C 0.83991(11) 0.24890(9) -0.06279(8) 0.0252(2) Uani 1 1 d . . .
H12 H 0.8291 0.2148 -0.0102 0.030 Uiso 1 1 calc R . .
C13 C 0.83843(10) 0.36346(8) -0.06743(7) 0.0210(2) Uani 1 1 d . . .
C14 C 0.81655(10) 0.42832(8) 0.00286(7) 0.0197(2) Uani 1 1 d . . .
C15 C 0.80223(11) 0.37521(9) 0.08721(7) 0.0210(2) Uani 1 1 d . . .
H15A H 0.8778(13) 0.3233(10) 0.1017(8) 0.025 Uiso 1 1 d . . .
H15B H 0.8153(13) 0.4288(11) 0.1356(8) 0.025 Uiso 1 1 d . . .
N1 N 0.67233(9) 0.31583(7) 0.08840(6) 0.02004(19) Uani 1 1 d . . .
C17 C 0.55215(11) 0.38476(9) 0.06326(8) 0.0279(3) Uani 1 1 d . . .
H17A H 0.5564 0.4465 0.1021 0.042 Uiso 1 1 calc R . .
H17B H 0.4683 0.3438 0.0667 0.042 Uiso 1 1 calc R . .
H17C H 0.5516 0.4099 0.0042 0.042 Uiso 1 1 calc R . .
C18 C 0.67034(11) 0.27375(9) 0.17624(7) 0.0230(2) Uani 1 1 d . . .
H18A H 0.5809 0.2389 0.1790 0.028 Uiso 1 1 calc R . .
H18B H 0.6805 0.3339 0.2177 0.028 Uiso 1 1 calc R . .
C19 C 0.78425(11) 0.19372(8) 0.20120(7) 0.0209(2) Uani 1 1 d . . .
C20 C 0.89473(12) 0.22272(9) 0.26287(7) 0.0248(2) Uani 1 1 d . . .
H20 H 0.8945 0.2905 0.2903 0.030 Uiso 1 1 calc R . .
C21 C 1.00506(12) 0.15383(10) 0.28473(8) 0.0292(3) Uani 1 1 d . . .
H21 H 1.0800 0.1746 0.3266 0.035 Uiso 1 1 calc R . .
C22 C 1.00507(12) 0.05480(10) 0.24510(8) 0.0313(3) Uani 1 1 d . . .
H22 H 1.0812 0.0080 0.2586 0.038 Uiso 1 1 calc R . .
C23 C 0.89366(12) 0.02395(9) 0.18554(8) 0.0281(3) Uani 1 1 d . . .
H23 H 0.8937 -0.0451 0.1601 0.034 Uiso 1 1 calc R . .
C24 C 0.78113(11) 0.09185(9) 0.16183(7) 0.0227(2) Uani 1 1 d . . .
B1 B 0.65874(13) 0.05077(10) 0.09288(9) 0.0245(3) Uani 1 1 d . . .
O1 O 0.62856(10) -0.05525(7) 0.09294(6) 0.0347(2) Uani 1 1 d . . .
H1O H 0.5595(16) -0.0757(13) 0.0536(10) 0.042 Uiso 1 1 d . . .
O2 O 0.58613(8) 0.11717(6) 0.03387(5) 0.0284(2) Uani 1 1 d . . .
H2O H 0.6178(15) 0.1850(12) 0.0412(9) 0.034 Uiso 1 1 d . . .

loop_
_atom_site_aniso_label
_atom_site_aniso_U_11
_atom_site_aniso_U_22
_atom_site_aniso_U_33
_atom_site_aniso_U_23
_atom_site_aniso_U_13
_atom_site_aniso_U_12
C1 0.0243(5) 0.0244(6) 0.0310(6) 0.0082(5) 0.0006(5) -0.0023(4)
C2 0.0302(6) 0.0183(5) 0.0421(7) 0.0036(5) 0.0016(5) -0.0006(4)
C3 0.0278(6) 0.0234(6) 0.0352(6) -0.0048(5) 0.0034(5) 0.0004(4)
C4 0.0232(5) 0.0230(5) 0.0259(5) -0.0002(4) 0.0032(4) -0.0011(4)
C5 0.0156(5) 0.0210(5) 0.0233(5) 0.0014(4) -0.0002(4) -0.0013(4)
C6 0.0172(5) 0.0223(5) 0.0256(5) 0.0033(4) 0.0001(4) -0.0012(4)
C7 0.0206(5) 0.0294(6) 0.0222(5) 0.0044(4) 0.0018(4) -0.0019(4)
C8 0.0176(5) 0.0281(6) 0.0232(5) -0.0012(4) 0.0012(4) -0.0005(4)
C9 0.0264(6) 0.0361(6) 0.0244(6) -0.0035(5) 0.0051(4) -0.0006(5)
C10 0.0275(6) 0.0361(7) 0.0324(6) -0.0123(5) 0.0064(5) 0.0001(5)
C11 0.0268(6) 0.0244(6) 0.0404(7) -0.0067(5) 0.0064(5) 0.0004(4)
C12 0.0216(5) 0.0242(5) 0.0302(6) 0.0002(4) 0.0048(4) 0.0011(4)
C13 0.0158(5) 0.0226(5) 0.0240(5) -0.0005(4) 0.0007(4) 0.0001(4)
C14 0.0159(5) 0.0202(5) 0.0222(5) 0.0007(4) 0.0008(4) -0.0012(4)
C15 0.0196(5) 0.0197(5) 0.0233(5) 0.0011(4) 0.0016(4) -0.0016(4)
N1 0.0178(4) 0.0174(4) 0.0248(5) 0.0027(3) 0.0025(3) 0.0008(3)
C17 0.0209(5) 0.0242(5) 0.0381(7) 0.0054(5) 0.0030(5) 0.0043(4)
C18 0.0239(5) 0.0200(5) 0.0264(5) 0.0016(4) 0.0082(4) 0.0008(4)
C19 0.0227(5) 0.0197(5) 0.0209(5) 0.0039(4) 0.0058(4) -0.0004(4)
C20 0.0298(6) 0.0228(5) 0.0219(5) 0.0008(4) 0.0044(4) -0.0038(4)
C21 0.0276(6) 0.0315(6) 0.0265(6) 0.0053(5) -0.0024(5) -0.0042(5)
C22 0.0267(6) 0.0267(6) 0.0383(7) 0.0070(5) -0.0023(5) 0.0036(5)
C23 0.0281(6) 0.0199(5) 0.0350(6) 0.0021(5) 0.0006(5) 0.0017(4)
C24 0.0236(5) 0.0192(5) 0.0251(5) 0.0036(4) 0.0023(4) -0.0005(4)
B1 0.0241(6) 0.0194(6) 0.0297(6) 0.0000(5) 0.0024(5) 0.0000(5)
O1 0.0382(5) 0.0179(4) 0.0428(5) 0.0020(4) -0.0110(4) -0.0029(3)
O2 0.0286(4) 0.0178(4) 0.0356(5) 0.0022(3) -0.0058(3) -0.0035(3)

loop_
_atom_type_symbol
_atom_type_description
_atom_type_scat_dispersion_real
_atom_type_scat_dispersion_imag
_atom_type_scat_source
C C 0.0033 0.0016 'International Tables Vol C Tables 4.2.6.8 and 6.1.1.4'
H H 0.0000 0.0000 'International Tables Vol C Tables 4.2.6.8 and 6.1.1.4'
B B 0.0013 0.0007 'International Tables Vol C Tables 4.2.6.8 and 6.1.1.4'
N N 0.0061 0.0033 'International Tables Vol C Tables 4.2.6.8 and 6.1.1.4'
O O 0.0106 0.0060 'International Tables Vol C Tables 4.2.6.8 and 6.1.1.4'

loop_
_geom_angle_atom_site_label_1
_geom_angle_atom_site_label_2
_geom_angle_atom_site_label_3
_geom_angle
_geom_angle_site_symmetry_1
_geom_angle_site_symmetry_3
_geom_angle_publ_flag
C2 C1 C6 121.04(11) . . ?
C2 C1 H1 119.5 . . ?
C6 C1 H1 119.5 . . ?
C1 C2 C3 120.13(11) . . ?
C1 C2 H2 119.9 . . ?
C3 C2 H2 119.9 . . ?
C4 C3 C2 120.91(11) . . ?
C4 C3 H3 119.5 . . ?
C2 C3 H3 119.5 . . ?
C3 C4 C5 121.61(11) . . ?
C3 C4 H4 119.2 . . ?
C5 C4 H4 119.2 . . ?
C14 C5 C4 123.75(10) . . ?
C14 C5 C6 119.29(10) . . ?
C4 C5 C6 116.97(10) . . ?
C7 C6 C1 120.79(10) . . ?
C7 C6 C5 119.89(10) . . ?
C1 C6 C5 119.33(10) . . ?
C6 C7 C8 121.40(10) . . ?
C6 C7 H7 119.3 . . ?
C8 C7 H7 119.3 . . ?
C7 C8 C9 121.63(11) . . ?
C7 C8 C13 119.36(10) . . ?
C9 C8 C13 119.01(10) . . ?
C10 C9 C8 121.11(11) . . ?
C10 C9 H9 119.4 . . ?
C8 C9 H9 119.4 . . ?
C9 C10 C11 120.28(11) . . ?
C9 C10 H10 119.9 . . ?
C11 C10 H10 119.9 . . ?
C12 C11 C10 120.58(11) . . ?
C12 C11 H11 119.7 . . ?
C10 C11 H11 119.7 . . ?
C11 C12 C13 121.37(11) . . ?
C11 C12 H12 119.3 . . ?
C13 C12 H12 119.3 . . ?
C14 C13 C12 122.27(10) . . ?
C14 C13 C8 120.10(10) . . ?
C12 C13 C8 117.62(10) . . ?
C13 C14 C5 119.94(10) . . ?
C13 C14 C15 118.82(9) . . ?
C5 C14 C15 121.16(10) . . ?
N1 C15 C14 115.13(9) . . ?
N1 C15 H15A 107.0(7) . . ?
C14 C15 H15A 109.0(7) . . ?
N1 C15 H15B 109.7(7) . . ?
C14 C15 H15B 110.8(7) . . ?
H15A C15 H15B 104.7(10) . . ?
C17 N1 C18 109.66(8) . . ?
C17 N1 C15 111.59(8) . . ?
C18 N1 C15 108.68(8) . . ?
N1 C17 H17A 109.5 . . ?
N1 C17 H17B 109.5 . . ?
H17A C17 H17B 109.5 . . ?
N1 C17 H17C 109.5 . . ?
H17A C17 H17C 109.5 . . ?
H17B C17 H17C 109.5 . . ?
N1 C18 C19 111.37(8) . . ?
N1 C18 H18A 109.4 . . ?
C19 C18 H18A 109.4 . . ?
N1 C18 H18B 109.4 . . ?
C19 C18 H18B 109.4 . . ?
H18A C18 H18B 108.0 . . ?
C20 C19 C24 120.15(10) . . ?
C20 C19 C18 118.91(10) . . ?
C24 C19 C18 120.93(10) . . ?
C21 C20 C19 120.93(11) . . ?
C21 C20 H20 119.5 . . ?
C19 C20 H20 119.5 . . ?
C22 C21 C20 119.56(11) . . ?
C22 C21 H21 120.2 . . ?
C20 C21 H21 120.2 . . ?
C21 C22 C23 119.90(11) . . ?
C21 C22 H22 120.0 . . ?
C23 C22 H22 120.0 . . ?
C22 C23 C24 121.86(11) . . ?
C22 C23 H23 119.1 . . ?
C24 C23 H23 119.1 . . ?
C23 C24 C19 117.55(10) . . ?
C23 C24 B1 118.64(10) . . ?
C19 C24 B1 123.81(10) . . ?
O1 B1 O2 119.97(11) . . ?
O1 B1 C24 117.41(10) . . ?
O2 B1 C24 122.61(10) . . ?
B1 O1 H1O 115.2(10) . . ?
B1 O2 H2O 110.2(9) . . ?

loop_
_geom_bond_atom_site_label_1
_geom_bond_atom_site_label_2
_geom_bond_distance
_geom_bond_site_symmetry_2
_geom_bond_publ_flag
C1 C2 1.3544(17) . ?
C1 C6 1.4345(15) . ?
C1 H1 0.9500 . ?
C2 C3 1.4169(17) . ?
C2 H2 0.9500 . ?
C3 C4 1.3616(16) . ?
C3 H3 0.9500 . ?
C4 C5 1.4343(15) . ?
C4 H4 0.9500 . ?
C5 C14 1.4147(14) . ?
C5 C6 1.4429(15) . ?
C6 C7 1.3923(16) . ?
C7 C8 1.3952(16) . ?
C7 H7 0.9500 . ?
C8 C9 1.4292(16) . ?
C8 C13 1.4362(15) . ?
C9 C10 1.3569(18) . ?
C9 H9 0.9500 . ?
C10 C11 1.4152(18) . ?
C10 H10 0.9500 . ?
C11 C12 1.3632(16) . ?
C11 H11 0.9500 . ?
C12 C13 1.4312(15) . ?
C12 H12 0.9500 . ?
C13 C14 1.4126(15) . ?
C14 C15 1.5086(15) . ?
C15 N1 1.4826(13) . ?
C15 H15A 0.989(13) . ?
C15 H15B 1.006(13) . ?
N1 C17 1.4705(13) . ?
N1 C18 1.4813(14) . ?
C17 H17A 0.9800 . ?
C17 H17B 0.9800 . ?
C17 H17C 0.9800 . ?
C18 C19 1.5108(15) . ?
C18 H18A 0.9900 . ?
C18 H18B 0.9900 . ?
C19 C20 1.3949(15) . ?
C19 C24 1.4124(15) . ?
C20 C21 1.3893(17) . ?
C20 H20 0.9500 . ?
C21 C22 1.3841(18) . ?
C21 H21 0.9500 . ?
C22 C23 1.3886(17) . ?
C22 H22 0.9500 . ?
C23 C24 1.4021(15) . ?
C23 H23 0.9500 . ?
C24 B1 1.5837(17) . ?
B1 O1 1.3560(15) . ?
B1 O2 1.3653(15) . ?
O1 H1O 0.887(16) . ?
O2 H2O 0.903(15) . ?

loop_
_geom_torsion_atom_site_label_1
_geom_torsion_atom_site_label_2
_geom_torsion_atom_site_label_3
_geom_torsion_atom_site_label_4
_geom_torsion
_geom_torsion_site_symmetry_1
_geom_torsion_site_symmetry_2
_geom_torsion_site_symmetry_3
_geom_torsion_site_symmetry_4
_geom_torsion_publ_flag
C6 C1 C2 C3 0.32(17) . . . . ?
C1 C2 C3 C4 0.48(18) . . . . ?
C2 C3 C4 C5 -0.35(18) . . . . ?
C3 C4 C5 C14 179.51(11) . . . . ?
C3 C4 C5 C6 -0.54(16) . . . . ?
C2 C1 C6 C7 179.01(10) . . . . ?
C2 C1 C6 C5 -1.22(16) . . . . ?
C14 C5 C6 C7 1.02(15) . . . . ?
C4 C5 C6 C7 -178.93(10) . . . . ?
C14 C5 C6 C1 -178.75(10) . . . . ?
C4 C5 C6 C1 1.30(14) . . . . ?
C1 C6 C7 C8 -179.81(10) . . . . ?
C5 C6 C7 C8 0.42(16) . . . . ?
C6 C7 C8 C9 178.16(10) . . . . ?
C6 C7 C8 C13 -1.63(16) . . . . ?
C7 C8 C9 C10 -179.64(11) . . . . ?
C13 C8 C9 C10 0.15(17) . . . . ?
C8 C9 C10 C11 -0.99(18) . . . . ?
C9 C10 C11 C12 0.37(18) . . . . ?
C10 C11 C12 C13 1.11(17) . . . . ?
C11 C12 C13 C14 177.73(10) . . . . ?
C11 C12 C13 C8 -1.90(16) . . . . ?
C7 C8 C13 C14 1.41(15) . . . . ?
C9 C8 C13 C14 -178.38(10) . . . . ?
C7 C8 C13 C12 -178.95(10) . . . . ?
C9 C8 C13 C12 1.26(15) . . . . ?
C12 C13 C14 C5 -179.61(10) . . . . ?
C8 C13 C14 C5 0.02(15) . . . . ?
C12 C13 C14 C15 3.54(15) . . . . ?
C8 C13 C14 C15 -176.84(9) . . . . ?
C4 C5 C14 C13 178.73(10) . . . . ?
C6 C5 C14 C13 -1.22(15) . . . . ?
C4 C5 C14 C15 -4.49(15) . . . . ?
C6 C5 C14 C15 175.56(9) . . . . ?
C13 C14 C15 N1 -71.75(12) . . . . ?
C5 C14 C15 N1 111.43(11) . . . . ?
C14 C15 N1 C17 -55.83(12) . . . . ?
C14 C15 N1 C18 -176.88(9) . . . . ?
C17 N1 C18 C19 174.29(9) . . . . ?
C15 N1 C18 C19 -63.49(11) . . . . ?
N1 C18 C19 C20 108.87(11) . . . . ?
N1 C18 C19 C24 -69.87(12) . . . . ?
C24 C19 C20 C21 1.99(16) . . . . ?
C18 C19 C20 C21 -176.76(10) . . . . ?
C19 C20 C21 C22 -0.34(17) . . . . ?
C20 C21 C22 C23 -1.62(18) . . . . ?
C21 C22 C23 C24 1.96(19) . . . . ?
C22 C23 C24 C19 -0.32(17) . . . . ?
C22 C23 C24 B1 179.53(11) . . . . ?
C20 C19 C24 C23 -1.63(16) . . . . ?
C18 C19 C24 C23 177.09(10) . . . . ?
C20 C19 C24 B1 178.52(10) . . . . ?
C18 C19 C24 B1 -2.76(16) . . . . ?
C23 C24 B1 O1 34.08(16) . . . . ?
C19 C24 B1 O1 -146.07(11) . . . . ?
C23 C24 B1 O2 -144.77(12) . . . . ?
C19 C24 B1 O2 35.08(18) . . . . ?

loop_
_cod_related_entry_id
_cod_related_entry_database
_cod_related_entry_code
1 ChemSpider 8104193
